data_4515422
loop_
_publ_author_name
'Adhikary, Subhasis D.'
'Tiwari, Aarti'
'Nagaiah, Tharamani C.'
'Mandal, Debaprasad'

_publ_section_title
;
 Stabilization of Cobalt-Polyoxometalate over Poly(ionic liquid)
 Composites for Efficient Electrocatalytic Water Oxidation.
;
_journal_issue 45
_journal_name_full 'ACS applied materials &amp; interfaces'
_journal_page_first 38872
_journal_page_last 38879
_journal_paper_doi 10.1021/acsami.8b12592
_journal_volume 10
_journal_year 2018
_chemical_formula_moiety 'Co4 K6 Na4 O94 P2 W18'
_chemical_formula_sum 'Co4 K6 Na4 O94 P2 W18'
_chemical_formula_weight 5437.52
_chemical_name_common Co-POM
_space_group_crystal_system monoclinic
_space_group_IT_number 14
_space_group_name_Hall '-P 2yn'
_space_group_name_H-M_alt 'P 1 21/n 1'
_audit_creation_method SHELXL-2013
_cell_angle_alpha 90
_cell_angle_beta 100.389(3)
_cell_angle_gamma 90
_cell_formula_units_Z 2
_cell_length_a 11.8710(9)
_cell_length_b 16.6766(14)
_cell_length_c 21.2198(18)
_cell_measurement_reflns_used 371
_cell_measurement_temperature 293(2)
_cell_measurement_theta_max 25.44
_cell_measurement_theta_min 2.26
_cell_volume 4132.0(6)
_computing_cell_refinement 'Bruker SMART'
_computing_data_collection 'Bruker SMART'
_computing_data_reduction 'Bruker SAINT'
_computing_molecular_graphics 'DIAMOND 3'
_computing_structure_refinement 'SHELXL-2013 (Sheldrick, 2013)'
_computing_structure_solution SIR-97
_diffrn_ambient_temperature 293(2)
_diffrn_measured_fraction_theta_full 0.999
_diffrn_measured_fraction_theta_max 0.991
_diffrn_measurement_device_type 'Bruker AXS CMOS-type PHOTON 100 detector'
_diffrn_measurement_method omega-scans
_diffrn_radiation_type MoK\a
_diffrn_radiation_wavelength 0.71073
_diffrn_reflns_av_R_equivalents 0.0838
_diffrn_reflns_av_unetI/netI 0.0347
_diffrn_reflns_Laue_measured_fraction_full 0.999
_diffrn_reflns_Laue_measured_fraction_max 0.991
_diffrn_reflns_limit_h_max 15
_diffrn_reflns_limit_h_min -15
_diffrn_reflns_limit_k_max 22
_diffrn_reflns_limit_k_min -22
_diffrn_reflns_limit_l_max 28
_diffrn_reflns_limit_l_min -28
_diffrn_reflns_number 112608
_diffrn_reflns_point_group_measured_fraction_full 0.999
_diffrn_reflns_point_group_measured_fraction_max 0.991
_diffrn_reflns_theta_full 25.242
_diffrn_reflns_theta_max 28.468
_diffrn_reflns_theta_min 2.207
_diffrn_source 'fine-focus microfocus tube'
_exptl_absorpt_coefficient_mu 26.209
_exptl_absorpt_correction_T_max 0.7457
_exptl_absorpt_correction_T_min 0.2369
_exptl_absorpt_correction_type empirical
_exptl_absorpt_process_details SADABS
_exptl_crystal_colour purple
_exptl_crystal_density_diffrn 4.370
_exptl_crystal_description 'cylindrical rhombic'
_exptl_crystal_F_000 4760
_exptl_crystal_size_max 0.240
_exptl_crystal_size_mid 0.220
_exptl_crystal_size_min 0.160
_refine_diff_density_max 3.707
_refine_diff_density_min -2.983
_refine_diff_density_rms 0.478
_refine_ls_extinction_method none
_refine_ls_goodness_of_fit_ref 1.083
_refine_ls_hydrogen_treatment undef
_refine_ls_matrix_type full
_refine_ls_number_parameters 586
_refine_ls_number_reflns 10350
_refine_ls_number_restraints 0
_refine_ls_restrained_S_all 1.083
_refine_ls_R_factor_all 0.0466
_refine_ls_R_factor_gt 0.0405
_refine_ls_shift/su_max 0.002
_refine_ls_shift/su_mean 0.000
_refine_ls_structure_factor_coef Fsqd
_refine_ls_weighting_details 'w=1/[\s^2^(Fo^2^)+(0.0466P)^2^+144.5456P] where P=(Fo^2^+2Fc^2^)/3'
_refine_ls_weighting_scheme calc
_refine_ls_wR_factor_gt 0.1017
_refine_ls_wR_factor_ref 0.1050
_reflns_Friedel_coverage 0.000
_reflns_number_gt 9413
_reflns_number_total 10350
_reflns_threshold_expression 'I > 2\s(I)'
_cod_data_source_file am8b12592_si_003.cif
_cod_data_source_block shelx
_cod_original_sg_symbol_H-M 'P 21/n'
_cod_database_code 4515422
_shelx_space_group_comment
;
The symmetry employed for this shelxl refinement is uniquely defined
by the following loop, which should always be used as a source of
symmetry information in preference to the above space-group names.
They are only intended as comments.
;
_shelx_estimated_absorpt_t_min 0.062
_shelx_estimated_absorpt_t_max 0.102

loop_
_space_group_symop_operation_xyz
'x, y, z'
'-x+1/2, y+1/2, -z+1/2'
'-x, -y, -z'
'x-1/2, -y-1/2, z-1/2'

loop_
_atom_site_label
_atom_site_type_symbol
_atom_site_fract_x
_atom_site_fract_y
_atom_site_fract_z
_atom_site_U_iso_or_equiv
_atom_site_adp_type
_atom_site_occupancy
_atom_site_site_symmetry_order
_atom_site_calc_flag
_atom_site_refinement_flags_occupancy
_atom_site_disorder_assembly
_atom_site_disorder_group
W1 W 0.09071(3) 0.58084(2) 0.83743(2) 0.01167(9) Uani 1 1 d . . .
W2 W 0.20804(3) 0.71803(2) 0.95070(2) 0.01346(9) Uani 1 1 d . . .
W3 W 0.03624(4) 0.80267(2) 1.06268(2) 0.01466(9) Uani 1 1 d . . .
W4 W -0.24020(4) 0.74380(2) 1.05320(2) 0.01509(9) Uani 1 1 d . . .
W5 W 0.63052(3) 0.59705(2) 0.93260(2) 0.01370(9) Uani 1 1 d . . .
W6 W -0.21025(3) 0.51597(2) 0.82924(2) 0.01187(9) Uani 1 1 d . . .
W7 W -0.29536(3) 0.71311(2) 0.80999(2) 0.01401(9) Uani 1 1 d . . .
W8 W 0.00765(3) 0.77888(2) 0.81963(2) 0.01390(9) Uani 1 1 d . . .
W9 W -0.16886(4) 0.86221(2) 0.93283(2) 0.01543(9) Uani 1 1 d . . .
Co1 Co -0.01929(12) 0.60049(8) 1.09858(6) 0.0133(3) Uani 1 1 d . . .
Co2 Co 0.13450(12) 0.52765(8) 1.00373(6) 0.0128(3) Uani 1 1 d . . .
P1 P -0.0779(2) 0.65445(14) 0.94637(10) 0.0076(4) Uani 1 1 d . . .
K1 K 0.4297(3) 0.49708(18) 1.31791(14) 0.0333(6) Uani 1 1 d . . .
K2 K -0.1359(3) 0.6346(2) 0.68203(15) 0.0416(7) Uani 1 1 d . . .
K3 K 0.4404(3) 0.6270(3) 1.06239(17) 0.0487(9) Uani 1 1 d . . .
Na1 Na 0.0370(9) 0.4798(8) 0.6006(5) 0.097(4) Uani 1 1 d . . .
Na2 Na -0.2203(10) 0.6799(8) 1.2247(5) 0.096(3) Uani 1 1 d . . .
O1 O 0.0149(6) 0.6741(4) 0.9068(3) 0.0120(13) Uani 1 1 d . . .
O2 O -0.1880(6) 0.6303(4) 0.9001(3) 0.0138(13) Uani 1 1 d . . .
O3 O -0.1025(6) 0.7315(4) 0.9821(3) 0.0131(13) Uani 1 1 d . . .
O4 O -0.0380(6) 0.5856(4) 0.9939(3) 0.0126(13) Uani 1 1 d . . .
O5 O 0.0977(6) 0.5125(4) 0.9054(3) 0.0135(13) Uani 1 1 d . . .
O6 O 0.2176(6) 0.6414(4) 0.8813(3) 0.0129(13) Uani 1 1 d . . .
O7 O -0.0663(7) 0.5558(5) 0.8097(3) 0.0171(15) Uani 1 1 d . . .
O9 O 0.0556(6) 0.6819(4) 0.7872(3) 0.0156(14) Uani 1 1 d . . .
O8 O 0.1541(7) 0.5295(5) 0.7828(4) 0.0199(15) Uani 1 1 d . . .
O10 O 0.1491(6) 0.7890(5) 0.8751(4) 0.0174(15) Uani 1 1 d . . .
O11 O -0.0576(6) 0.8430(5) 0.8785(4) 0.0176(15) Uani 1 1 d . . .
O12 O -0.1461(7) 0.7394(4) 0.7933(4) 0.0183(15) Uani 1 1 d . . .
O13 O 0.0193(7) 0.8484(5) 0.7615(4) 0.0217(16) Uani 1 1 d . . .
O14 O 0.3459(8) 0.7515(5) 0.9689(4) 0.0274(18) Uani 1 1 d . . .
O15 O -0.1080(7) 0.8047(5) 1.0925(4) 0.0194(15) Uani 1 1 d . . .
O16 O 0.2081(6) 0.6362(5) 1.0039(4) 0.0178(15) Uani 1 1 d . . .
O17 O -0.3812(7) 0.6350(5) 0.6162(4) 0.0248(17) Uani 1 1 d . . .
O18 O 0.0688(7) 0.7050(5) 1.0939(4) 0.0184(15) Uani 1 1 d . . .
O19 O 0.1338(7) 0.7901(4) 0.9993(3) 0.0164(14) Uani 1 1 d . . .
O20 O -0.0447(6) 0.8841(4) 0.9994(3) 0.0160(14) Uani 1 1 d . . .
O21 O -0.2686(7) 0.7982(5) 0.8723(4) 0.0188(15) Uani 1 1 d . . .
O22 O -0.2126(7) 0.9571(5) 0.9090(4) 0.0220(16) Uani 1 1 d . . .
O23 O -0.2621(7) 0.8387(4) 0.9929(4) 0.0183(15) Uani 1 1 d . . .
O24 O -0.1763(7) 0.6520(5) 1.0843(4) 0.0195(15) Uani 1 1 d . . .
O25 O 0.6642(8) 0.7644(6) 1.1036(4) 0.0274(18) Uani 1 1 d . . .
O26 O 0.6585(7) 0.6893(5) 0.9853(4) 0.0190(15) Uani 1 1 d . . .
O27 O 0.2829(6) 0.4677(4) 1.0123(3) 0.0160(14) Uani 1 1 d . . .
O28 O 0.4937(7) 0.5727(5) 0.9409(4) 0.0236(17) Uani 1 1 d . . .
O29 O 0.5976(6) 0.6716(4) 0.8571(3) 0.0153(14) Uani 1 1 d . . .
O30 O -0.3832(7) 0.7573(5) 0.7469(4) 0.0239(17) Uani 1 1 d . . .
O31 O -0.2775(6) 0.6092(5) 0.7764(3) 0.0156(14) Uani 1 1 d . . .
O32 O 0.3475(6) 0.4789(5) 1.1359(4) 0.0167(14) Uani 1 1 d . . .
O33 O 0.1318(6) 0.5364(4) 1.1008(3) 0.0129(13) Uani 1 1 d . . .
O34 O -0.2461(7) 0.4425(5) 0.7724(4) 0.0193(15) Uani 1 1 d . . .
O35 O -0.0142(7) 0.6189(5) 1.1976(4) 0.0188(15) Uani 1 1 d . . .
O36 O -0.0702(10) 0.4658(7) 0.6816(5) 0.044(3) Uani 1 1 d . . .
O37 O 0.0879(14) 0.6010(9) 0.6559(7) 0.069(4) Uani 1 1 d . . .
O38 O -0.1833(9) 0.7987(7) 0.6462(5) 0.038(2) Uani 1 1 d . . .
O39 O -0.1588(17) 0.5943(11) 0.5502(8) 0.090(5) Uani 1 1 d . . .
O40 O 0.6435(8) 0.5546(6) 1.1209(4) 0.032(2) Uani 1 1 d . . .
O41 O 0.7655(12) 0.5672(8) 1.3526(7) 0.061(3) Uani 1 1 d . . .
O42 O 0.0016(13) 0.3406(15) 0.5841(16) 0.185(16) Uani 1 1 d . . .
O43 O 0.6041(11) 0.5188(7) 1.4283(5) 0.046(3) Uani 1 1 d . . .
O44 O -0.3090(6) 0.5576(4) 1.2389(3) 0.0118(13) Uani 1 1 d . . .
O45 O -0.1346(8) 0.8068(7) 1.3028(5) 0.039(2) Uani 1 1 d . . .
O46 O -0.099(4) 0.474(2) 0.491(2) 0.227(19) Uani 1 1 d . . .
O47 O 0.629(2) 0.423(2) 1.2911(16) 0.079(10) Uani 0.5 1 d P A 1
O47A O 0.5562(18) 0.4556(14) 1.2333(10) 0.043(5) Uani 0.5 1 d P A 2

loop_
_atom_site_aniso_label
_atom_site_aniso_U_11
_atom_site_aniso_U_22
_atom_site_aniso_U_33
_atom_site_aniso_U_23
_atom_site_aniso_U_13
_atom_site_aniso_U_12
W1 0.01365(18) 0.00827(17) 0.01314(17) 0.00127(13) 0.00253(13) 0.00039(13)
W2 0.01300(18) 0.00965(18) 0.01693(19) 0.00168(13) 0.00055(14) -0.00240(14)
W3 0.0188(2) 0.00708(18) 0.01697(19) -0.00123(13) 0.00027(14) -0.00149(14)
W4 0.01721(19) 0.00994(19) 0.01862(19) 0.00024(14) 0.00460(14) 0.00266(15)
W5 0.01139(18) 0.01142(19) 0.01773(19) 0.00254(14) 0.00117(13) 0.00037(14)
W6 0.01327(18) 0.00858(18) 0.01244(17) 0.00032(13) -0.00126(13) -0.00006(14)
W7 0.01400(19) 0.01021(18) 0.01630(19) 0.00344(13) -0.00132(14) 0.00136(14)
W8 0.01617(19) 0.00878(18) 0.01657(19) 0.00352(13) 0.00251(14) 0.00013(14)
W9 0.0190(2) 0.00750(18) 0.01930(19) 0.00106(14) 0.00214(15) 0.00180(14)
Co1 0.0157(6) 0.0083(6) 0.0153(6) 0.0007(5) 0.0014(5) -0.0001(5)
Co2 0.0144(6) 0.0089(6) 0.0140(6) 0.0009(5) 0.0000(5) -0.0001(5)
P1 0.0093(10) 0.0041(10) 0.0086(10) 0.0008(8) -0.0008(8) 0.0015(8)
K1 0.0384(16) 0.0258(14) 0.0342(14) -0.0003(11) 0.0029(11) 0.0017(12)
K2 0.0462(18) 0.0433(18) 0.0364(16) 0.0063(13) 0.0107(13) 0.0076(15)
K3 0.0379(17) 0.059(2) 0.0460(18) 0.0025(16) -0.0007(14) 0.0214(16)
Na1 0.087(7) 0.112(9) 0.102(8) -0.036(7) 0.046(6) -0.029(6)
Na2 0.088(7) 0.109(9) 0.095(7) -0.002(6) 0.031(6) 0.006(7)
O1 0.011(3) 0.011(3) 0.013(3) 0.001(2) 0.001(2) 0.001(3)
O2 0.013(3) 0.009(3) 0.017(3) -0.003(3) -0.003(3) -0.003(3)
O3 0.013(3) 0.007(3) 0.019(3) 0.001(3) 0.004(3) 0.003(3)
O4 0.016(3) 0.010(3) 0.010(3) 0.003(2) 0.001(2) 0.004(3)
O5 0.015(3) 0.008(3) 0.017(3) 0.001(2) 0.002(3) -0.002(3)
O6 0.012(3) 0.005(3) 0.022(3) 0.003(2) 0.002(3) -0.002(2)
O7 0.022(4) 0.014(4) 0.016(3) 0.002(3) 0.003(3) -0.005(3)
O9 0.015(3) 0.013(3) 0.020(3) 0.002(3) 0.005(3) -0.002(3)
O8 0.022(4) 0.020(4) 0.020(4) 0.000(3) 0.008(3) 0.004(3)
O10 0.012(3) 0.019(4) 0.020(4) 0.003(3) 0.000(3) -0.002(3)
O11 0.015(3) 0.014(4) 0.025(4) 0.000(3) 0.005(3) 0.001(3)
O12 0.023(4) 0.007(3) 0.023(4) 0.006(3) 0.002(3) -0.002(3)
O13 0.026(4) 0.013(4) 0.028(4) 0.006(3) 0.008(3) 0.001(3)
O14 0.031(5) 0.019(4) 0.031(4) 0.002(3) 0.002(3) -0.009(4)
O15 0.024(4) 0.012(4) 0.022(4) -0.001(3) 0.003(3) 0.001(3)
O16 0.017(4) 0.012(3) 0.023(4) -0.002(3) -0.003(3) -0.003(3)
O17 0.030(4) 0.016(4) 0.026(4) 0.001(3) -0.002(3) 0.000(3)
O18 0.023(4) 0.014(4) 0.019(4) -0.003(3) 0.004(3) -0.004(3)
O19 0.024(4) 0.011(3) 0.014(3) 0.001(3) 0.003(3) 0.001(3)
O20 0.015(3) 0.011(3) 0.023(4) 0.001(3) 0.004(3) 0.001(3)
O21 0.019(4) 0.012(4) 0.023(4) 0.001(3) -0.004(3) 0.002(3)
O22 0.022(4) 0.008(3) 0.037(4) 0.003(3) 0.009(3) 0.002(3)
O23 0.021(4) 0.011(3) 0.023(4) 0.004(3) 0.003(3) 0.001(3)
O24 0.026(4) 0.013(4) 0.019(4) 0.000(3) 0.004(3) -0.003(3)
O25 0.027(4) 0.028(5) 0.029(4) -0.004(3) 0.009(3) 0.006(4)
O26 0.018(4) 0.015(4) 0.023(4) 0.002(3) 0.000(3) 0.010(3)
O27 0.014(3) 0.013(3) 0.021(4) 0.001(3) 0.005(3) 0.001(3)
O28 0.022(4) 0.021(4) 0.028(4) 0.000(3) 0.004(3) -0.005(3)
O29 0.012(3) 0.013(3) 0.020(3) 0.004(3) -0.001(3) 0.004(3)
O30 0.023(4) 0.021(4) 0.024(4) 0.006(3) -0.007(3) 0.007(3)
O31 0.013(3) 0.017(4) 0.015(3) 0.001(3) -0.002(3) -0.001(3)
O32 0.012(3) 0.015(4) 0.022(4) 0.000(3) 0.001(3) 0.001(3)
O33 0.011(3) 0.009(3) 0.019(3) 0.000(3) 0.002(2) 0.000(3)
O34 0.024(4) 0.011(4) 0.022(4) -0.003(3) 0.002(3) 0.001(3)
O35 0.023(4) 0.014(4) 0.019(3) -0.004(3) 0.003(3) -0.007(3)
O36 0.047(6) 0.051(7) 0.032(5) -0.005(5) 0.001(4) -0.008(5)
O37 0.090(11) 0.053(8) 0.063(8) 0.018(6) 0.015(7) -0.022(8)
O38 0.038(6) 0.044(6) 0.032(5) 0.000(4) 0.002(4) 0.002(5)
O39 0.110(14) 0.084(13) 0.074(10) 0.014(9) 0.012(10) -0.012(11)
O40 0.026(4) 0.035(5) 0.034(5) -0.002(4) 0.003(4) -0.005(4)
O41 0.061(8) 0.044(7) 0.080(9) -0.003(6) 0.021(7) 0.018(6)
O42 0.029(8) 0.16(2) 0.37(4) -0.20(3) 0.058(14) -0.032(10)
O43 0.057(7) 0.035(6) 0.050(6) 0.010(5) 0.019(5) 0.010(5)
O44 0.009(3) 0.010(3) 0.018(3) -0.009(3) 0.005(2) -0.003(2)
O45 0.023(5) 0.053(7) 0.044(6) -0.007(5) 0.011(4) 0.008(4)
O46 0.25(4) 0.17(3) 0.30(5) -0.02(3) 0.16(4) -0.04(3)
O47 0.049(16) 0.10(3) 0.10(2) -0.030(19) 0.036(16) -0.011(16)
O47A 0.039(11) 0.051(14) 0.037(11) -0.014(9) -0.002(9) -0.018(10)

loop_
_atom_type_symbol
_atom_type_description
_atom_type_scat_dispersion_real
_atom_type_scat_dispersion_imag
_atom_type_scat_source
O O 0.0106 0.0060 'International Tables Vol C Tables 4.2.6.8 and 6.1.1.4'
P P 0.1023 0.0942 'International Tables Vol C Tables 4.2.6.8 and 6.1.1.4'
Co Co 0.3494 0.9721 'International Tables Vol C Tables 4.2.6.8 and 6.1.1.4'
W W -0.8490 6.8722 'International Tables Vol C Tables 4.2.6.8 and 6.1.1.4'
K K 0.2009 0.2494 'International Tables Vol C Tables 4.2.6.8 and 6.1.1.4'
Na Na 0.0362 0.0249 'International Tables Vol C Tables 4.2.6.8 and 6.1.1.4'

loop_
_geom_angle_atom_site_label_1
_geom_angle_atom_site_label_2
_geom_angle_atom_site_label_3
_geom_angle
_geom_angle_site_symmetry_1
_geom_angle_site_symmetry_3
O8 W1 O5 104.9(3) . .
O8 W1 O7 101.9(4) . .
O5 W1 O7 90.6(3) . .
O8 W1 O6 100.9(4) . .
O5 W1 O6 91.5(3) . .
O7 W1 O6 155.7(3) . .
O8 W1 O9 97.8(3) . .
O5 W1 O9 157.3(3) . .
O7 W1 O9 85.5(3) . .
O6 W1 O9 83.3(3) . .
O8 W1 O1 169.9(3) . .
O5 W1 O1 83.7(3) . .
O7 W1 O1 83.0(3) . .
O6 W1 O1 73.2(3) . .
O9 W1 O1 73.6(3) . .
O8 W1 K2 82.3(3) . .
O5 W1 K2 136.4(2) . .
O7 W1 K2 46.4(2) . .
O6 W1 K2 130.0(2) . .
O9 W1 K2 47.2(2) . .
O1 W1 K2 95.12(16) . .
O14 W2 O16 102.5(4) . .
O14 W2 O19 101.0(4) . .
O16 W2 O19 95.0(3) . .
O14 W2 O6 101.5(4) . .
O16 W2 O6 89.0(3) . .
O19 W2 O6 155.7(3) . .
O14 W2 O10 99.8(4) . .
O16 W2 O10 157.0(3) . .
O19 W2 O10 86.1(3) . .
O6 W2 O10 81.1(3) . .
O14 W2 O1 170.7(3) . .
O16 W2 O1 84.5(3) . .
O19 W2 O1 84.3(3) . .
O6 W2 O1 72.2(3) . .
O10 W2 O1 72.7(3) . .
O14 W2 K3 53.4(3) . .
O16 W2 K3 49.3(3) . .
O19 W2 K3 106.4(2) . .
O6 W2 K3 94.4(2) . .
O10 W2 K3 151.6(2) . .
O1 W2 K3 132.74(18) . .
O17 W3 O18 104.5(4) 4_676 .
O17 W3 O15 102.0(4) 4_676 .
O18 W3 O15 92.3(3) . .
O17 W3 O19 100.6(4) 4_676 .
O18 W3 O19 92.4(3) . .
O15 W3 O19 155.0(3) . .
O17 W3 O20 100.3(3) 4_676 .
O18 W3 O20 155.2(3) . .
O15 W3 O20 82.1(3) . .
O19 W3 O20 83.3(3) . .
O17 W3 O3 170.9(3) 4_676 .
O18 W3 O3 83.7(3) . .
O15 W3 O3 73.4(3) . .
O19 W3 O3 82.8(3) . .
O20 W3 O3 71.6(3) . .
O17 W3 K1 29.1(3) 4_676 2_557
O18 W3 K1 120.4(2) . 2_557
O15 W3 K1 77.1(2) . 2_557
O19 W3 K1 120.7(2) . 2_557
O20 W3 K1 82.0(2) . 2_557
O3 W3 K1 142.53(17) . 2_557
O25 W4 O24 103.0(4) 1_455 .
O25 W4 O15 101.6(4) 1_455 .
O24 W4 O15 91.9(3) . .
O25 W4 O26 99.5(4) 1_455 1_455
O24 W4 O26 92.2(3) . 1_455
O15 W4 O26 157.0(3) . 1_455
O25 W4 O23 102.3(4) 1_455 .
O24 W4 O23 154.7(3) . .
O15 W4 O23 82.2(3) . .
O26 W4 O23 84.5(3) 1_455 .
O25 W4 O3 173.4(4) 1_455 .
O24 W4 O3 82.4(3) . .
O15 W4 O3 74.1(3) . .
O26 W4 O3 84.0(3) 1_455 .
O23 W4 O3 72.3(3) . .
O28 W5 O27 103.6(4) . 3_667
O28 W5 O26 101.5(4) . .
O27 W5 O26 94.9(3) 3_667 .
O28 W5 O32 100.2(4) . 3_667
O27 W5 O32 87.6(3) 3_667 3_667
O26 W5 O32 156.9(3) . 3_667
O28 W5 O29 100.2(3) . .
O27 W5 O29 155.1(3) 3_667 .
O26 W5 O29 87.5(3) . .
O32 W5 O29 81.0(3) 3_667 .
O28 W5 O2 169.7(3) . 1_655
O27 W5 O2 83.6(3) 3_667 1_655
O26 W5 O2 85.0(3) . 1_655
O32 W5 O2 72.5(3) 3_667 1_655
O29 W5 O2 71.9(3) . 1_655
O28 W5 K3 63.2(3) . 3_667
O27 W5 K3 59.6(2) 3_667 3_667
O26 W5 K3 142.2(2) . 3_667
O32 W5 K3 57.1(2) 3_667 3_667
O29 W5 K3 127.8(2) . 3_667
O2 W5 K3 116.02(18) 1_655 3_667
O28 W5 K3 43.7(3) . .
O27 W5 K3 87.3(2) 3_667 .
O26 W5 K3 62.7(3) . .
O32 W5 K3 140.4(2) 3_667 .
O29 W5 K3 115.5(2) . .
O2 W5 K3 145.47(17) 1_655 .
K3 W5 K3 86.97(8) 3_667 .
O34 W6 O33 104.8(3) . 3_567
O34 W6 O32 100.5(4) . 3_567
O33 W6 O32 93.0(3) 3_567 3_567
O34 W6 O7 102.1(3) . .
O33 W6 O7 89.9(3) 3_567 .
O32 W6 O7 155.6(3) 3_567 .
O34 W6 O31 97.9(3) . .
O33 W6 O31 157.2(3) 3_567 .
O32 W6 O31 84.2(3) 3_567 .
O7 W6 O31 83.8(3) . .
O34 W6 O2 170.5(3) . .
O33 W6 O2 83.6(3) 3_567 .
O32 W6 O2 74.3(3) 3_567 .
O7 W6 O2 82.0(3) . .
O31 W6 O2 73.9(3) . .
O34 W6 K1 46.9(3) . 3_567
O33 W6 K1 146.9(2) 3_567 3_567
O32 W6 K1 79.0(2) 3_567 3_567
O7 W6 K1 110.6(2) . 3_567
O31 W6 K1 54.7(2) . 3_567
O2 W6 K1 123.68(17) . 3_567
O34 W6 K2 82.2(3) . .
O33 W6 K2 137.0(2) 3_567 .
O32 W6 K2 128.0(2) 3_567 .
O7 W6 K2 47.7(2) . .
O31 W6 K2 44.5(2) . .
O2 W6 K2 94.73(18) . .
K1 W6 K2 65.36(7) 3_567 .
O30 W7 O29 101.5(4) . 1_455
O30 W7 O31 101.2(4) . .
O29 W7 O31 89.7(3) 1_455 .
O30 W7 O12 102.1(4) . .
O29 W7 O12 156.2(3) 1_455 .
O31 W7 O12 88.3(3) . .
O30 W7 O21 102.8(4) . .
O29 W7 O21 87.1(3) 1_455 .
O31 W7 O21 156.0(3) . .
O12 W7 O21 85.1(3) . .
O30 W7 O2 171.1(3) . .
O29 W7 O2 72.1(3) 1_455 .
O31 W7 O2 73.0(3) . .
O12 W7 O2 84.7(3) . .
O21 W7 O2 83.3(3) . .
O30 W7 K2 84.3(3) . .
O29 W7 K2 136.1(2) 1_455 .
O31 W7 K2 46.9(2) . .
O12 W7 K2 49.7(2) . .
O21 W7 K2 134.4(3) . .
O2 W7 K2 96.00(17) . .
O13 W8 O10 102.2(4) . .
O13 W8 O9 104.4(3) . .
O10 W8 O9 90.6(3) . .
O13 W8 O11 100.8(4) . .
O10 W8 O11 87.8(3) . .
O9 W8 O11 154.5(3) . .
O13 W8 O12 102.6(4) . .
O10 W8 O12 155.1(3) . .
O9 W8 O12 86.2(3) . .
O11 W8 O12 84.6(3) . .
O13 W8 K1 52.3(3) . 4_575
O10 W8 K1 96.0(2) . 4_575
O9 W8 K1 156.6(2) . 4_575
O11 W8 K1 48.5(2) . 4_575
O12 W8 K1 96.6(2) . 4_575
O13 W8 K2 87.7(3) . .
O10 W8 K2 137.8(2) . .
O9 W8 K2 47.3(2) . .
O11 W8 K2 131.0(2) . .
O12 W8 K2 46.6(2) . .
K1 W8 K2 121.10(7) 4_575 .
O22 W9 O23 102.1(4) . .
O22 W9 O20 101.3(4) . .
O23 W9 O20 90.5(3) . .
O22 W9 O21 101.5(4) . .
O23 W9 O21 88.3(3) . .
O20 W9 O21 156.8(3) . .
O22 W9 O11 100.4(4) . .
O23 W9 O11 157.4(3) . .
O20 W9 O11 87.3(3) . .
O21 W9 O11 85.0(3) . .
O22 W9 O3 172.4(3) . .
O23 W9 O3 73.2(3) . .
O20 W9 O3 73.1(3) . .
O21 W9 O3 84.5(3) . .
O11 W9 O3 84.6(3) . .
O22 W9 K1 48.5(3) . 4_575
O23 W9 K1 150.6(2) . 4_575
O20 W9 K1 94.2(2) . 4_575
O21 W9 K1 98.2(2) . 4_575
O11 W9 K1 51.9(2) . 4_575
O3 W9 K1 135.73(17) . 4_575
O24 Co1 O18 95.5(3) . .
O24 Co1 O33 171.0(3) . .
O18 Co1 O33 89.6(3) . .
O24 Co1 O5 89.2(3) . 3_567
O18 Co1 O5 172.6(3) . 3_567
O33 Co1 O5 85.0(3) . 3_567
O24 Co1 O35 87.0(3) . .
O18 Co1 O35 90.1(3) . .
O33 Co1 O35 100.5(3) . .
O5 Co1 O35 95.9(3) 3_567 .
O24 Co1 O4 88.5(3) . .
O18 Co1 O4 90.4(3) . .
O33 Co1 O4 84.0(3) . .
O5 Co1 O4 84.0(3) 3_567 .
O35 Co1 O4 175.5(3) . .
O27 Co2 O16 94.3(3) . .
O27 Co2 O5 93.0(3) . .
O16 Co2 O5 97.2(3) . .
O27 Co2 O33 96.7(3) . .
O16 Co2 O33 91.1(3) . .
O5 Co2 O33 166.8(3) . .
O27 Co2 O4 91.3(3) . 3_567
O16 Co2 O4 174.1(3) . 3_567
O5 Co2 O4 84.4(3) . 3_567
O33 Co2 O4 86.3(3) . 3_567
O27 Co2 O4 175.7(3) . .
O16 Co2 O4 90.1(3) . .
O5 Co2 O4 86.3(3) . .
O33 Co2 O4 83.4(3) . .
O4 Co2 O4 84.4(3) 3_567 .
O27 Co2 K3 56.1(2) . .
O16 Co2 K3 41.7(2) . .
O5 Co2 K3 112.4(2) . .
O33 Co2 K3 80.6(2) . .
O4 Co2 K3 142.57(19) 3_567 .
O4 Co2 K3 128.1(2) . .
O1 P1 O2 108.5(4) . .
O1 P1 O4 110.5(4) . .
O2 P1 O4 110.3(4) . .
O1 P1 O3 107.9(4) . .
O2 P1 O3 108.4(4) . .
O4 P1 O3 111.1(4) . .
O47A K1 O17 109.7(6) . 3_567
O47A K1 O34 95.5(5) . 3_567
O17 K1 O34 115.4(3) 3_567 3_567
O17 K1 O47 90.7(8) 3_567 .
O34 K1 O47 126.5(7) 3_567 .
O47A K1 O43 100.0(5) . .
O17 K1 O43 82.6(3) 3_567 .
O34 K1 O43 150.5(3) 3_567 .
O47 K1 O43 73.1(7) . .
O47A K1 O22 179.0(5) . 4_676
O17 K1 O22 70.6(3) 3_567 4_676
O34 K1 O22 83.5(2) 3_567 4_676
O47 K1 O22 149.8(8) . 4_676
O43 K1 O22 80.9(3) . 4_676
O47A K1 O11 122.9(5) . 4_676
O17 K1 O11 120.4(3) 3_567 4_676
O34 K1 O11 86.9(2) 3_567 4_676
O47 K1 O11 120.3(7) . 4_676
O43 K1 O11 63.6(3) . 4_676
O22 K1 O11 57.3(2) 4_676 4_676
O47A K1 O31 74.9(4) . 3_567
O17 K1 O31 73.1(2) 3_567 3_567
O34 K1 O31 57.4(2) 3_567 3_567
O47 K1 O31 91.9(7) . 3_567
O43 K1 O31 151.3(3) . 3_567
O22 K1 O31 104.3(2) 4_676 3_567
O11 K1 O31 142.8(2) 4_676 3_567
O47A K1 O13 71.2(5) . 4_676
O17 K1 O13 170.4(3) 3_567 4_676
O34 K1 O13 73.6(2) 3_567 4_676
O47 K1 O13 85.8(8) . 4_676
O43 K1 O13 87.9(3) . 4_676
O22 K1 O13 108.7(2) 4_676 4_676
O11 K1 O13 54.9(2) 4_676 4_676
O31 K1 O13 115.9(2) 3_567 4_676
O47A K1 W6 79.1(4) . 3_567
O17 K1 W6 101.77(19) 3_567 3_567
O34 K1 W6 26.48(16) 3_567 3_567
O47 K1 W6 107.1(7) . 3_567
O43 K1 W6 175.6(3) . 3_567
O22 K1 W6 99.95(19) 4_676 3_567
O11 K1 W6 113.21(17) 4_676 3_567
O31 K1 W6 32.67(14) 3_567 3_567
O13 K1 W6 87.79(17) 4_676 3_567
O47A K1 W9 153.9(5) . 4_676
O17 K1 W9 93.0(2) 3_567 4_676
O34 K1 W9 85.64(17) 3_567 4_676
O47 K1 W9 141.5(7) . 4_676
O43 K1 W9 69.5(2) . 4_676
O22 K1 W9 26.41(16) 4_676 4_676
O11 K1 W9 30.97(15) 4_676 4_676
O31 K1 W9 125.70(17) 3_567 4_676
O13 K1 W9 84.25(16) 4_676 4_676
W6 K1 W9 109.51(8) 3_567 4_676
O47A K1 W8 95.5(5) . 4_676
O17 K1 W8 148.5(2) 3_567 4_676
O34 K1 W8 79.29(17) 3_567 4_676
O47 K1 W8 102.5(7) . 4_676
O43 K1 W8 74.4(2) . 4_676
O22 K1 W8 84.59(17) 4_676 4_676
O11 K1 W8 29.02(15) 4_676 4_676
O31 K1 W8 133.68(17) 3_567 4_676
O13 K1 W8 25.90(14) 4_676 4_676
W6 K1 W8 101.36(7) 3_567 4_676
W9 K1 W8 59.00(5) 4_676 4_676
O39 K2 O37 72.0(5) . .
O39 K2 O38 89.2(4) . .
O37 K2 O38 106.3(4) . .
O39 K2 O31 133.5(4) . .
O37 K2 O31 141.9(3) . .
O38 K2 O31 102.4(3) . .
O39 K2 O36 75.3(4) . .
O37 K2 O36 63.5(4) . .
O38 K2 O36 163.3(3) . .
O31 K2 O36 92.9(3) . .
O39 K2 O12 156.2(4) . .
O37 K2 O12 116.3(4) . .
O38 K2 O12 67.3(3) . .
O31 K2 O12 54.3(2) . .
O36 K2 O12 128.4(3) . .
O39 K2 O7 138.6(4) . .
O37 K2 O7 88.6(3) . .
O38 K2 O7 131.9(3) . .
O31 K2 O7 53.4(2) . .
O36 K2 O7 63.2(3) . .
O12 K2 O7 65.2(2) . .
O39 K2 O9 136.2(4) . .
O37 K2 O9 65.8(3) . .
O38 K2 O9 91.9(3) . .
O31 K2 O9 88.8(2) . .
O36 K2 O9 95.2(3) . .
O12 K2 O9 51.9(2) . .
O7 K2 O9 52.5(2) . .
O39 K2 O17 68.2(4) . .
O37 K2 O17 140.2(4) . .
O38 K2 O17 75.3(3) . .
O31 K2 O17 71.5(2) . .
O36 K2 O17 103.8(3) . .
O12 K2 O17 101.2(2) . .
O7 K2 O17 120.7(2) . .
O9 K2 O17 153.1(3) . .
O39 K2 W7 144.2(4) . .
O37 K2 W7 143.3(3) . .
O38 K2 W7 76.2(2) . .
O31 K2 W7 28.89(16) . .
O36 K2 W7 120.0(2) . .
O12 K2 W7 29.67(16) . .
O7 K2 W7 66.23(16) . .
O9 K2 W7 77.62(16) . .
O17 K2 W7 76.42(18) . .
O39 K2 Na1 51.0(4) . .
O37 K2 Na1 37.1(3) . .
O38 K2 Na1 127.5(3) . .
O31 K2 Na1 129.4(3) . .
O36 K2 Na1 36.6(3) . .
O12 K2 Na1 147.9(3) . .
O7 K2 Na1 91.7(3) . .
O9 K2 Na1 96.7(2) . .
O17 K2 Na1 109.9(3) . .
W7 K2 Na1 156.0(2) . .
O39 K2 W8 145.9(4) . .
O37 K2 W8 88.3(3) . .
O38 K2 W8 69.6(2) . .
O31 K2 W8 78.55(16) . .
O36 K2 W8 120.8(2) . .
O12 K2 W8 28.25(16) . .
O7 K2 W8 65.40(16) . .
O9 K2 W8 27.60(15) . .
O17 K2 W8 126.91(19) . .
W7 K2 W8 57.62(5) . .
Na1 K2 W8 122.94(19) . .
O40 K3 O38 114.9(3) . 4_676
O40 K3 O16 157.2(3) . .
O38 K3 O16 70.8(3) 4_676 .
O40 K3 O28 87.2(3) . .
O38 K3 O28 157.9(3) 4_676 .
O16 K3 O28 88.8(2) . .
O40 K3 O14 143.1(3) . .
O38 K3 O14 86.3(3) 4_676 .
O16 K3 O14 56.1(2) . .
O28 K3 O14 74.9(3) . .
O40 K3 O32 78.2(3) . .
O38 K3 O32 76.5(3) 4_676 .
O16 K3 O32 82.1(2) . .
O28 K3 O32 109.8(3) . .
O14 K3 O32 138.0(2) . .
O40 K3 O27 100.9(3) . .
O38 K3 O27 103.2(3) 4_676 .
O16 K3 O27 56.7(2) . .
O28 K3 O27 70.5(2) . .
O14 K3 O27 103.0(2) . .
O32 K3 O27 46.97(19) . .
O40 K3 O28 53.4(3) . 3_667
O38 K3 O28 126.4(3) 4_676 3_667
O16 K3 O28 104.7(2) . 3_667
O28 K3 O28 65.9(3) . 3_667
O14 K3 O28 137.0(3) . 3_667
O32 K3 O28 50.5(2) . 3_667
O27 K3 O28 48.0(2) . 3_667
O40 K3 W2 165.7(2) . .
O38 K3 W2 78.8(2) 4_676 .
O16 K3 W2 28.49(16) . .
O28 K3 W2 79.19(19) . .
O14 K3 W2 27.67(17) . .
O32 K3 W2 110.55(17) . .
O27 K3 W2 78.88(15) . .
O28 K3 W2 122.88(18) 3_667 .
O40 K3 W5 75.0(2) . 3_667
O38 K3 W5 105.7(3) 4_676 3_667
O16 K3 W5 82.13(19) . 3_667
O28 K3 W5 78.78(19) . 3_667
O14 K3 W5 130.2(2) . 3_667
O32 K3 W5 31.08(14) . 3_667
O27 K3 W5 27.56(13) . 3_667
O28 K3 W5 26.54(14) 3_667 3_667
W2 K3 W5 106.31(10) . 3_667
O40 K3 W5 72.2(2) . .
O38 K3 W5 161.0(3) 4_676 .
O16 K3 W5 109.98(19) . .
O28 K3 W5 24.02(17) . .
O14 K3 W5 79.2(2) . .
O32 K3 W5 122.49(17) . .
O27 K3 W5 92.05(15) . .
O28 K3 W5 72.38(15) 3_667 .
W2 K3 W5 93.49(8) . .
W5 K3 W5 93.03(8) 3_667 .
O40 K3 Co2 128.9(2) . .
O38 K3 Co2 80.1(2) 4_676 .
O16 K3 Co2 28.32(16) . .
O28 K3 Co2 85.72(19) . .
O14 K3 Co2 82.40(19) . .
O32 K3 Co2 57.30(15) . .
O27 K3 Co2 30.17(13) . .
O28 K3 Co2 77.75(16) 3_667 .
W2 K3 Co2 55.04(5) . .
W5 K3 Co2 53.91(6) 3_667 .
W5 K3 Co2 109.74(9) . .
O36 Na1 O46 161.0(12) . 3_566
O36 Na1 O37 81.0(5) . .
O46 Na1 O37 92.4(11) 3_566 .
O36 Na1 O42 84.6(8) . .
O46 Na1 O42 105.9(13) 3_566 .
O37 Na1 O42 159.0(11) . .
O36 Na1 O41 105.9(6) . 3_667
O46 Na1 O41 91.3(12) 3_566 3_667
O37 Na1 O41 86.2(6) . 3_667
O42 Na1 O41 83.1(7) . 3_667
O36 Na1 O46 109.0(9) . .
O46 Na1 O46 59.9(16) 3_566 .
O37 Na1 O46 122.9(11) . .
O42 Na1 O46 76.4(12) . .
O41 Na1 O46 137.2(10) 3_667 .
O36 Na1 K2 48.4(4) . .
O46 Na1 K2 114.9(10) 3_566 .
O37 Na1 K2 47.1(4) . .
O42 Na1 K2 128.4(6) . .
O41 Na1 K2 124.3(5) 3_667 .
O46 Na1 K2 97.6(9) . .
O44 Na2 O45 135.6(5) . .
O44 Na2 O35 98.0(5) . .
O45 Na2 O35 99.2(4) . .
P1 O1 W1 125.2(4) . .
P1 O1 W2 125.1(4) . .
W1 O1 W2 89.9(2) . .
P1 O2 W6 126.1(4) . .
P1 O2 W5 124.8(4) . 1_455
W6 O2 W5 89.6(2) . 1_455
P1 O2 W7 126.7(4) . .
W6 O2 W7 88.6(2) . .
W5 O2 W7 89.3(2) 1_455 .
P1 O3 W4 125.7(4) . .
P1 O3 W3 125.5(4) . .
W4 O3 W3 88.2(2) . .
P1 O3 W9 126.6(4) . .
W4 O3 W9 89.4(2) . .
W3 O3 W9 89.5(2) . .
P1 O4 Co1 122.5(4) . .
P1 O4 Co2 123.4(4) . 3_567
Co1 O4 Co2 91.8(3) . 3_567
P1 O4 Co2 123.3(4) . .
Co1 O4 Co2 91.7(2) . .
Co2 O4 Co2 95.6(3) 3_567 .
W1 O5 Co2 133.7(4) . .
W1 O5 Co1 124.9(4) . 3_567
Co2 O5 Co1 99.3(3) . 3_567
W1 O6 W2 124.1(4) . .
W1 O7 W6 149.3(4) . .
W1 O7 K2 106.3(3) . .
W6 O7 K2 103.5(3) . .
W8 O9 W1 125.3(4) . .
W8 O9 K2 105.1(3) . .
W1 O9 K2 103.5(3) . .
W8 O10 W2 126.1(4) . .
W8 O11 W9 152.3(4) . .
W8 O11 K1 102.4(3) . 4_575
W9 O11 K1 97.1(3) . 4_575
W7 O12 W8 152.0(4) . .
W7 O12 K2 100.6(3) . .
W8 O12 K2 105.1(3) . .
W8 O13 K1 101.8(3) . 4_575
W2 O14 K3 98.9(4) . .
W4 O15 W3 123.4(4) . .
W2 O16 Co2 137.9(4) . .
W2 O16 K3 102.2(3) . .
Co2 O16 K3 110.0(3) . .
W3 O17 K1 133.1(4) 4_575 3_567
W3 O17 K2 134.7(4) 4_575 .
K1 O17 K2 92.1(3) 3_567 .
W3 O18 Co1 136.2(4) . .
W2 O19 W3 147.0(4) . .
W9 O20 W3 125.5(4) . .
W9 O21 W7 151.6(5) . .
W9 O22 K1 105.0(3) . 4_575
W9 O23 W4 124.8(4) . .
W4 O24 Co1 137.7(4) . .
W5 O26 W4 147.4(4) . 1_655
W5 O27 Co2 139.2(4) 3_667 .
W5 O27 K3 92.8(3) 3_667 .
Co2 O27 K3 93.7(3) . .
W5 O28 K3 112.3(4) . .
W5 O28 K3 90.2(3) . 3_667
K3 O28 K3 114.1(3) . 3_667
W7 O29 W5 126.7(4) 1_655 .
W7 O31 W6 124.1(4) . .
W7 O31 K2 104.2(3) . .
W6 O31 K2 106.4(3) . .
W7 O31 K1 133.6(3) . 3_567
W6 O31 K1 92.6(3) . 3_567
K2 O31 K1 88.8(2) . 3_567
W6 O32 W5 123.2(4) 3_567 3_667
W6 O32 K3 123.0(3) 3_567 .
W5 O32 K3 91.9(3) 3_667 .
W6 O33 Co2 132.7(4) 3_567 .
W6 O33 Co1 125.1(4) 3_567 .
Co2 O33 Co1 100.4(3) . .
W6 O34 K1 106.6(3) . 3_567
Co1 O35 Na2 112.8(4) . .
Na1 O36 K2 95.0(5) . .
Na1 O37 K2 95.8(6) . .
K3 O38 K2 119.4(4) 4_575 .
Na1 O46 Na1 120.1(16) 3_566 .

loop_
_geom_bond_atom_site_label_1
_geom_bond_atom_site_label_2
_geom_bond_distance
_geom_bond_site_symmetry_2
W1 O8 1.720(8) .
W1 O5 1.828(7) .
W1 O7 1.898(8) .
W1 O6 1.911(7) .
W1 O9 1.998(7) .
W1 O1 2.423(7) .
W1 K2 3.964(3) .
W2 O14 1.706(9) .
W2 O16 1.771(8) .
W2 O19 1.901(7) .
W2 O6 1.967(7) .
W2 O10 2.015(7) .
W2 O1 2.427(7) .
W2 K3 3.630(3) .
W3 O17 1.712(8) 4_676
W3 O18 1.774(8) .
W3 O15 1.930(8) .
W3 O19 1.937(8) .
W3 O20 2.027(7) .
W3 O3 2.456(7) .
W3 K1 4.090(3) 2_557
W4 O25 1.729(8) 1_455
W4 O24 1.781(8) .
W4 O15 1.928(8) .
W4 O26 1.929(8) 1_455
W4 O23 2.023(7) .
W4 O3 2.425(7) .
W5 O28 1.714(8) .
W5 O27 1.777(7) 3_667
W5 O26 1.896(8) .
W5 O32 1.981(8) 3_667
W5 O29 2.009(7) .
W5 O2 2.442(7) 1_655
W5 K3 3.835(4) 3_667
W5 K3 3.895(4) .
W6 O34 1.719(7) .
W6 O33 1.826(7) 3_567
W6 O32 1.909(7) 3_567
W6 O7 1.946(8) .
W6 O31 1.996(7) .
W6 O2 2.414(7) .
W6 K1 3.694(3) 3_567
W6 K2 3.930(3) .
W7 O30 1.708(7) .
W7 O29 1.885(7) 1_455
W7 O31 1.900(8) .
W7 O12 1.920(8) .
W7 O21 1.926(8) .
W7 O2 2.512(7) .
W7 K2 3.811(3) .
W8 O13 1.717(8) .
W8 O10 1.877(7) .
W8 O9 1.884(7) .
W8 O11 1.912(7) .
W8 O12 1.926(8) .
W8 K1 3.848(3) 4_575
W8 K2 3.927(4) .
W9 O22 1.714(8) .
W9 O23 1.873(8) .
W9 O20 1.884(7) .
W9 O21 1.909(8) .
W9 O11 1.930(7) .
W9 O3 2.484(7) .
W9 K1 3.721(3) 4_575
Co1 O24 2.025(8) .
Co1 O18 2.045(8) .
Co1 O33 2.081(7) .
Co1 O5 2.097(7) 3_567
Co1 O35 2.114(7) .
Co1 O4 2.207(7) .
Co2 O27 2.005(7) .
Co2 O16 2.010(8) .
Co2 O5 2.070(7) .
Co2 O33 2.072(7) .
Co2 O4 2.215(7) 3_567
Co2 O4 2.240(7) .
Co2 K3 3.981(4) .
P1 O1 1.537(7) .
P1 O2 1.539(7) .
P1 O4 1.544(7) .
P1 O3 1.546(7) .
K1 O47A 2.63(2) .
K1 O17 2.725(9) 3_567
K1 O34 2.815(8) 3_567
K1 O47 2.82(3) .
K1 O43 2.856(13) .
K1 O22 2.888(9) 4_676
K1 O11 2.953(8) 4_676
K1 O31 3.018(8) 3_567
K1 O13 3.109(9) 4_676
K1 W6 3.694(3) 3_567
K1 W9 3.721(3) 4_676
K1 W8 3.848(3) 4_676
K2 O39 2.841(18) .
K2 O37 2.864(17) .
K2 O38 2.869(12) .
K2 O31 2.869(8) .
K2 O36 2.921(13) .
K2 O12 2.958(9) .
K2 O7 2.989(8) .
K2 O9 2.990(8) .
K2 O17 2.994(9) .
K2 Na1 3.890(11) .
K3 O40 2.781(10) .
K3 O38 2.793(11) 4_676
K3 O16 2.817(8) .
K3 O28 2.907(9) .
K3 O14 2.949(10) .
K3 O32 3.220(9) .
K3 O27 3.312(9) .
K3 O28 3.425(10) 3_667
K3 W5 3.835(4) 3_667
Na1 O36 2.327(15) .
Na1 O46 2.33(4) 3_566
Na1 O37 2.360(18) .
Na1 O42 2.37(3) .
Na1 O41 2.502(18) 3_667
Na1 O46 2.58(5) .
Na2 O44 2.340(14) .
Na2 O45 2.766(17) .
Na2 O35 2.803(14) .
O2 W5 2.442(7) 1_455
O4 Co2 2.215(7) 3_567
O5 Co1 2.097(7) 3_567
O11 K1 2.953(8) 4_575
O13 K1 3.109(9) 4_575
O17 W3 1.712(8) 4_575
O17 K1 2.725(9) 3_567
O22 K1 2.888(9) 4_575
O25 W4 1.729(8) 1_655
O26 W4 1.929(8) 1_655
O27 W5 1.777(7) 3_667
O28 K3 3.425(9) 3_667
O29 W7 1.886(7) 1_655
O31 K1 3.018(8) 3_567
O32 W6 1.909(7) 3_567
O32 W5 1.981(8) 3_667
O33 W6 1.826(7) 3_567
O34 K1 2.815(8) 3_567
O38 K3 2.793(11) 4_575
O41 Na1 2.502(19) 3_667
O46 Na1 2.33(4) 3_566
